data_7049012
loop_
_publ_author_name
'Zhu, Dongzhi'
'Guo, Liwei'
'Zhang, Wenjuan'
'Hu, Xinquan'
'Nomura, Kotohiro'
'Vignesh, Arumugam'
'Hao, Xiang'
'Zhang, Qiuyue'
'Sun, Wen-Hua'

_publ_section_title
;
 Dialkylaluminum 2-substituted 6,6-dimethylcyclopentylpyridin-7-oxylates
 toward structural-differentiation of the ring-opening polymerization of
 \e-caprolactone and l-lactides.
;
_journal_issue 13
_journal_name_full 'Dalton transactions (Cambridge, England : 2003)'
_journal_page_first 4157
_journal_page_last 4167
_journal_paper_doi 10.1039/c9dt00137a
_journal_volume 48
_journal_year 2019
_chemical_formula_moiety 'C12 H17 Al Cl N O'
_chemical_formula_sum 'C12 H17 Al Cl N O'
_chemical_formula_weight 253.69
_space_group_crystal_system monoclinic
_space_group_IT_number 13
_space_group_name_Hall '-P 2yac'
_space_group_name_H-M_alt 'P 1 2/n 1'
_symmetry_space_group_name_Hall '-P 2yac'
_symmetry_space_group_name_H-M 'P 1 2/n 1'
_atom_sites_solution_hydrogens geom
_atom_sites_solution_primary direct
_audit_creation_date 2018-06-20
_audit_creation_method
;
Olex2 1.2
(compiled 2017.08.10 svn.r3458 for OlexSys, GUI svn.r5381)
;
_audit_update_record
;
2018-12-26 deposited with the CCDC.    2019-02-13 downloaded from the CCDC.
;
_cell_angle_alpha 90
_cell_angle_beta 97.05(3)
_cell_angle_gamma 90
_cell_formula_units_Z 4
_cell_length_a 10.156(2)
_cell_length_b 9.5875(19)
_cell_length_c 13.196(3)
_cell_measurement_reflns_used 4420
_cell_measurement_temperature 173.1500
_cell_measurement_theta_max 27.4755
_cell_measurement_theta_min 1.5550
_cell_volume 1275.2(5)
_computing_molecular_graphics 'Olex2 (Dolomanov et al., 2009)'
_computing_publication_material 'Olex2 (Dolomanov et al., 2009)'
_computing_structure_refinement 'ShelXL (Sheldrick, 2015)'
_computing_structure_solution 'SIR2004 (Burla et al., 2007)'
_diffrn_ambient_temperature 173.1500
_diffrn_measured_fraction_theta_full 0.978
_diffrn_measured_fraction_theta_max 0.978
_diffrn_measurement_device_type 'multiwire proportional'
_diffrn_measurement_method 'phi and omega scans'
_diffrn_radiation_monochromator graphite
_diffrn_radiation_type MoK\a
_diffrn_radiation_wavelength 0.71073
_diffrn_reflns_av_R_equivalents 0.0706
_diffrn_reflns_av_unetI/netI 0.0396
_diffrn_reflns_Laue_measured_fraction_full 0.978
_diffrn_reflns_Laue_measured_fraction_max 0.978
_diffrn_reflns_limit_h_max 13
_diffrn_reflns_limit_h_min -13
_diffrn_reflns_limit_k_max 12
_diffrn_reflns_limit_k_min -12
_diffrn_reflns_limit_l_max 17
_diffrn_reflns_limit_l_min -17
_diffrn_reflns_number 15208
_diffrn_reflns_point_group_measured_fraction_full 0.978
_diffrn_reflns_point_group_measured_fraction_max 0.978
_diffrn_reflns_theta_full 25.242
_diffrn_reflns_theta_max 27.529
_diffrn_reflns_theta_min 2.633
_exptl_absorpt_coefficient_mu 0.347
_exptl_absorpt_correction_T_max 1.0000
_exptl_absorpt_correction_T_min 0.47470
_exptl_absorpt_correction_type multi-scan
_exptl_crystal_colour Colorless
_exptl_crystal_density_diffrn 1.321
_exptl_crystal_description block
_exptl_crystal_F_000 536
_exptl_crystal_size_max 0.427
_exptl_crystal_size_mid 0.419
_exptl_crystal_size_min 0.293
_refine_diff_density_max 0.425
_refine_diff_density_min -0.369
_refine_diff_density_rms 0.077
_refine_ls_extinction_method none
_refine_ls_goodness_of_fit_ref 1.055
_refine_ls_hydrogen_treatment constr
_refine_ls_matrix_type full
_refine_ls_number_parameters 149
_refine_ls_number_reflns 2881
_refine_ls_number_restraints 0
_refine_ls_restrained_S_all 1.055
_refine_ls_R_factor_all 0.0516
_refine_ls_R_factor_gt 0.0477
_refine_ls_shift/su_max 0.001
_refine_ls_shift/su_mean 0.000
_refine_ls_structure_factor_coef Fsqd
_refine_ls_weighting_details 'w=1/[\s^2^(Fo^2^)+(0.0960P)^2^+0.7560P] where P=(Fo^2^+2Fc^2^)/3'
_refine_ls_weighting_scheme calc
_refine_ls_wR_factor_gt 0.1433
_refine_ls_wR_factor_ref 0.1528
_reflns_Friedel_coverage 0.000
_reflns_number_gt 2743
_reflns_number_total 2881
_reflns_threshold_expression 'I > 2\s(I)'
_cod_data_source_file c9dt00137a2.cif
_cod_data_source_block a
_cod_depositor_comments 'Adding full bibliography for 7049012.cif.'
_cod_original_cell_volume 1275.2(4)
_cod_database_code 7049012
_shelx_shelxl_version_number 2016/6
_shelx_space_group_comment
;
The symmetry employed for this shelxl refinement is uniquely defined
by the following loop, which should always be used as a source of
symmetry information in preference to the above space-group names.
They are only intended as comments.
;
_olex2_refinement_description
;
1. Fixed Uiso
 At 1.2 times of:
  All C(H) groups, All C(H,H) groups
 At 1.5 times of:
  All C(H,H,H) groups
2.a Ternary CH refined with riding coordinates:
 C7(H7)
2.b Secondary CH2 refined with riding coordinates:
 C5(H5a,H5b)
2.c Aromatic/amide H refined with riding coordinates:
 C3(H3), C2(H2)
2.d Idealised Me refined as rotating group:
 C11(H11a,H11b,H11c), C12(H12a,H12b,H12c), C9(H9a,H9b,H9c), C10(H10a,H10b,H10c)
;
_olex2_submission_special_instructions 'No special instructions were received'

loop_
_space_group_symop_operation_xyz
'x, y, z'
'-x+1/2, y, -z+1/2'
'-x, -y, -z'
'x-1/2, -y, z-1/2'

loop_
_atom_site_label
_atom_site_type_symbol
_atom_site_fract_x
_atom_site_fract_y
_atom_site_fract_z
_atom_site_U_iso_or_equiv
_atom_site_adp_type
_atom_site_occupancy
_atom_site_site_symmetry_order
_atom_site_calc_flag
_atom_site_refinement_flags_posn
Cl1 Cl 0.24369(5) 0.35952(6) 0.61519(4) 0.0391(2) Uani 1 1 d .
Al1 Al 0.60322(5) 0.27970(5) 0.74303(4) 0.02090(19) Uani 1 1 d .
O1 O 0.73884(13) 0.25846(14) 0.65999(9) 0.0217(3) Uani 1 1 d .
N1 N 0.48926(16) 0.32490(17) 0.58041(12) 0.0248(3) Uani 1 1 d .
C7 C 0.72273(19) 0.29367(18) 0.55491(13) 0.0221(4) Uani 1 1 d .
H7 H 0.761751 0.385865 0.546790 0.027 Uiso 1 1 calc R
C6 C 0.7751(2) 0.1909(2) 0.47724(14) 0.0250(4) Uani 1 1 d .
C8 C 0.5790(2) 0.29974(18) 0.51723(13) 0.0233(4) Uani 1 1 d .
C1 C 0.3641(2) 0.3244(2) 0.53704(15) 0.0272(4) Uani 1 1 d .
C4 C 0.5534(2) 0.2644(2) 0.41490(14) 0.0269(4) Uani 1 1 d .
C11 C 0.5484(2) 0.4629(2) 0.79236(14) 0.0270(4) Uani 1 1 d .
H11A H 0.535125 0.455582 0.862939 0.040 Uiso 1 1 calc GR
H11B H 0.467220 0.491545 0.752888 0.040 Uiso 1 1 calc GR
H11C H 0.616361 0.530564 0.785200 0.040 Uiso 1 1 calc GR
C3 C 0.4220(2) 0.2611(2) 0.37251(15) 0.0306(4) Uani 1 1 d .
H3 H 0.398701 0.236911 0.304419 0.037 Uiso 1 1 calc R
C2 C 0.3256(2) 0.2950(2) 0.43480(16) 0.0308(4) Uani 1 1 d .
H2 H 0.236510 0.297954 0.408200 0.037 Uiso 1 1 calc R
C12 C 0.4997(2) 0.1069(2) 0.74999(16) 0.0306(4) Uani 1 1 d .
H12A H 0.515440 0.046420 0.694763 0.046 Uiso 1 1 calc GR
H12B H 0.406997 0.129266 0.744762 0.046 Uiso 1 1 calc GR
H12C H 0.526301 0.060888 0.813833 0.046 Uiso 1 1 calc GR
C5 C 0.6828(2) 0.2285(2) 0.37721(14) 0.0290(4) Uani 1 1 d .
H5A H 0.717556 0.307396 0.342834 0.035 Uiso 1 1 calc R
H5B H 0.672844 0.149833 0.330709 0.035 Uiso 1 1 calc R
C9 C 0.7490(2) 0.0399(2) 0.50665(16) 0.0322(4) Uani 1 1 d .
H9A H 0.798717 0.019158 0.571548 0.048 Uiso 1 1 calc GR
H9B H 0.775857 -0.021907 0.455728 0.048 Uiso 1 1 calc GR
H9C H 0.656084 0.027633 0.511108 0.048 Uiso 1 1 calc GR
C10 C 0.9201(2) 0.2138(2) 0.46463(17) 0.0356(5) Uani 1 1 d .
H10A H 0.933291 0.309238 0.446241 0.053 Uiso 1 1 calc GR
H10B H 0.944547 0.153595 0.411923 0.053 Uiso 1 1 calc GR
H10C H 0.974045 0.193161 0.527757 0.053 Uiso 1 1 calc GR

loop_
_atom_site_aniso_label
_atom_site_aniso_U_11
_atom_site_aniso_U_22
_atom_site_aniso_U_33
_atom_site_aniso_U_23
_atom_site_aniso_U_13
_atom_site_aniso_U_12
Cl1 0.0264(3) 0.0510(4) 0.0409(3) -0.0045(2) 0.0086(2) 0.0022(2)
Al1 0.0217(3) 0.0209(3) 0.0208(3) -0.00082(18) 0.0056(2) -0.00145(19)
O1 0.0222(6) 0.0264(6) 0.0168(6) 0.0002(5) 0.0042(5) 0.0006(5)
N1 0.0258(8) 0.0260(8) 0.0231(7) 0.0013(6) 0.0049(6) 0.0007(6)
C7 0.0265(9) 0.0224(8) 0.0183(8) 0.0001(6) 0.0063(7) -0.0011(7)
C6 0.0315(10) 0.0242(8) 0.0210(8) -0.0032(7) 0.0096(7) -0.0020(7)
C8 0.0289(10) 0.0214(8) 0.0201(8) 0.0025(6) 0.0046(7) 0.0000(7)
C1 0.0260(10) 0.0269(9) 0.0288(9) 0.0025(7) 0.0034(7) 0.0005(7)
C4 0.0355(11) 0.0263(9) 0.0195(8) 0.0034(7) 0.0053(7) -0.0026(7)
C11 0.0291(9) 0.0259(9) 0.0264(9) -0.0012(7) 0.0054(7) 0.0020(7)
C3 0.0402(12) 0.0287(9) 0.0217(9) 0.0026(7) -0.0017(8) -0.0018(8)
C2 0.0301(10) 0.0293(10) 0.0312(10) 0.0044(7) -0.0033(8) -0.0006(8)
C12 0.0324(10) 0.0286(9) 0.0307(9) 0.0019(8) 0.0032(8) -0.0079(8)
C5 0.0377(11) 0.0311(10) 0.0195(8) -0.0008(7) 0.0080(8) -0.0032(8)
C9 0.0394(12) 0.0264(9) 0.0315(9) -0.0029(7) 0.0071(8) 0.0005(8)
C10 0.0324(11) 0.0442(12) 0.0325(10) -0.0078(9) 0.0139(9) -0.0022(9)

loop_
_atom_type_symbol
_atom_type_description
_atom_type_scat_dispersion_real
_atom_type_scat_dispersion_imag
_atom_type_scat_source
C C 0.0033 0.0016 'International Tables Vol C Tables 4.2.6.8 and 6.1.1.4'
H H 0.0000 0.0000 'International Tables Vol C Tables 4.2.6.8 and 6.1.1.4'
Al Al 0.0645 0.0514 'International Tables Vol C Tables 4.2.6.8 and 6.1.1.4'
Cl Cl 0.1484 0.1585 'International Tables Vol C Tables 4.2.6.8 and 6.1.1.4'
N N 0.0061 0.0033 'International Tables Vol C Tables 4.2.6.8 and 6.1.1.4'
O O 0.0106 0.0060 'International Tables Vol C Tables 4.2.6.8 and 6.1.1.4'

loop_
_geom_angle_atom_site_label_1
_geom_angle_atom_site_label_2
_geom_angle_atom_site_label_3
_geom_angle
_geom_angle_site_symmetry_1
_geom_angle_site_symmetry_3
O1 Al1 Al1 39.67(4) . 2_656
O1 Al1 Al1 38.15(4) 2_656 2_656
O1 Al1 O1 76.48(6) . 2_656
O1 Al1 N1 78.52(6) . .
O1 Al1 N1 153.92(6) 2_656 .
O1 Al1 C11 123.10(8) . .
O1 Al1 C11 96.88(7) 2_656 .
O1 Al1 C12 111.75(8) . .
O1 Al1 C12 106.51(8) 2_656 .
N1 Al1 Al1 115.82(5) . 2_656
C11 Al1 Al1 107.53(6) . 2_656
C11 Al1 N1 90.56(7) . .
C12 Al1 Al1 122.37(7) . 2_656
C12 Al1 N1 89.53(8) . .
C12 Al1 C11 123.95(9) . .
Al1 O1 Al1 102.18(6) . 2_656
C7 O1 Al1 127.48(11) . 2_656
C7 O1 Al1 122.79(11) . .
C8 N1 Al1 103.90(12) . .
C1 N1 Al1 136.95(13) . .
C1 N1 C8 114.97(17) . .
O1 C7 H7 108.8 . .
O1 C7 C6 118.97(15) . .
O1 C7 C8 109.14(15) . .
C6 C7 H7 108.8 . .
C8 C7 H7 108.8 . .
C8 C7 C6 101.84(15) . .
C7 C6 C5 101.03(15) . .
C9 C6 C7 110.29(15) . .
C9 C6 C5 109.12(16) . .
C10 C6 C7 113.20(16) . .
C10 C6 C5 111.28(16) . .
C10 C6 C9 111.42(17) . .
N1 C8 C7 121.22(16) . .
N1 C8 C4 126.42(19) . .
C4 C8 C7 112.11(17) . .
N1 C1 Cl1 116.89(15) . .
N1 C1 C2 124.12(19) . .
C2 C1 Cl1 118.98(16) . .
C8 C4 C5 108.14(18) . .
C3 C4 C8 117.16(19) . .
C3 C4 C5 134.56(18) . .
Al1 C11 H11A 109.5 . .
Al1 C11 H11B 109.5 . .
Al1 C11 H11C 109.5 . .
H11A C11 H11B 109.5 . .
H11A C11 H11C 109.5 . .
H11B C11 H11C 109.5 . .
C4 C3 H3 121.0 . .
C4 C3 C2 118.01(18) . .
C2 C3 H3 121.0 . .
C1 C2 C3 119.1(2) . .
C1 C2 H2 120.4 . .
C3 C2 H2 120.4 . .
Al1 C12 H12A 109.5 . .
Al1 C12 H12B 109.5 . .
Al1 C12 H12C 109.5 . .
H12A C12 H12B 109.5 . .
H12A C12 H12C 109.5 . .
H12B C12 H12C 109.5 . .
C6 C5 H5A 111.1 . .
C6 C5 H5B 111.1 . .
C4 C5 C6 103.39(15) . .
C4 C5 H5A 111.1 . .
C4 C5 H5B 111.1 . .
H5A C5 H5B 109.0 . .
C6 C9 H9A 109.5 . .
C6 C9 H9B 109.5 . .
C6 C9 H9C 109.5 . .
H9A C9 H9B 109.5 . .
H9A C9 H9C 109.5 . .
H9B C9 H9C 109.5 . .
C6 C10 H10A 109.5 . .
C6 C10 H10B 109.5 . .
C6 C10 H10C 109.5 . .
H10A C10 H10B 109.5 . .
H10A C10 H10C 109.5 . .
H10B C10 H10C 109.5 . .

loop_
_geom_bond_atom_site_label_1
_geom_bond_atom_site_label_2
_geom_bond_distance
_geom_bond_site_symmetry_2
Cl1 C1 1.727(2) .
Al1 Al1 2.9646(12) 2_656
Al1 O1 1.8735(14) .
Al1 O1 1.9361(16) 2_656
Al1 N1 2.3500(17) .
Al1 C11 1.977(2) .
Al1 C12 1.970(2) .
O1 C7 1.417(2) .
N1 C8 1.331(2) .
N1 C1 1.328(3) .
C7 H7 0.9800 .
C7 C6 1.561(2) .
C7 C8 1.484(3) .
C6 C5 1.564(3) .
C6 C9 1.531(3) .
C6 C10 1.518(3) .
C8 C4 1.386(2) .
C1 C2 1.387(3) .
C4 C3 1.382(3) .
C4 C5 1.502(3) .
C11 H11A 0.9600 .
C11 H11B 0.9600 .
C11 H11C 0.9600 .
C3 H3 0.9300 .
C3 C2 1.392(3) .
C2 H2 0.9300 .
C12 H12A 0.9600 .
C12 H12B 0.9600 .
C12 H12C 0.9600 .
C5 H5A 0.9700 .
C5 H5B 0.9700 .
C9 H9A 0.9600 .
C9 H9B 0.9600 .
C9 H9C 0.9600 .
C10 H10A 0.9600 .
C10 H10B 0.9600 .
C10 H10C 0.9600 .
